data_1554579
loop_
_publ_author_name
'Zhang, Jia'
'He, Jun'
'Cheng, Yung-Chi'
'Zhang, Pei-Cheng'
'Yan, Yu'
'Zhang, Hao-Jun'
'Zhang, Wei-Ku'
'Xu, Jie-Kun'

_publ_section_title
;
 Fischernolides A--D, four novel diterpene-based meroterpenoid scaffolds
 with antitumor activities from Euphorbia fischeriana
;
_journal_issue 14
_journal_name_full 'Organic Chemistry Frontiers'
_journal_page_first 2312
_journal_paper_doi 10.1039/C8QO01379A
_journal_volume 6
_journal_year 2019
_chemical_formula_sum 'C9.23 H13.23 O3.69'
_chemical_formula_weight 183.27
_space_group_crystal_system orthorhombic
_space_group_IT_number 19
_space_group_name_Hall 'P 2ac 2ab'
_space_group_name_H-M_alt 'P 21 21 21'
_atom_sites_solution_hydrogens geom
_audit_creation_method SHELXL-2014/7
_audit_update_record
;
2018-09-11 deposited with the CCDC.	2019-02-14 downloaded from the CCDC.
;
_cell_angle_alpha 90
_cell_angle_beta 90
_cell_angle_gamma 90
_cell_formula_units_Z 13
_cell_length_a 32.1461(4)
_cell_length_b 11.48300(10)
_cell_length_c 8.01620(10)
_cell_measurement_reflns_used 20279
_cell_measurement_temperature 293(2)
_cell_measurement_theta_max 73.4170
_cell_measurement_theta_min 2.7210
_cell_volume 2959.05(6)
_computing_cell_refinement 'CrysAlisPro 1.171.38.43f (Rigaku OD, 2015)'
_computing_data_collection 'CrysAlisPro 1.171.38.43f (Rigaku OD, 2015)'
_computing_data_reduction 'CrysAlisPro 1.171.38.43f (Rigaku OD, 2015)'
_computing_structure_refinement 'SHELXL-2014/7 (Sheldrick, 2014)'
_diffrn_ambient_temperature 293(2)
_diffrn_measured_fraction_theta_full 1.000
_diffrn_measured_fraction_theta_max 0.994
_diffrn_measurement_device_type 'SuperNova, Dual, Cu at zero, AtlasS2'
_diffrn_measurement_method '\w scans'
_diffrn_radiation_type CuK\a
_diffrn_radiation_wavelength 1.54184
_diffrn_reflns_av_R_equivalents 0.0348
_diffrn_reflns_av_unetI/netI 0.0213
_diffrn_reflns_Laue_measured_fraction_full 1.000
_diffrn_reflns_Laue_measured_fraction_max 0.994
_diffrn_reflns_limit_h_max 39
_diffrn_reflns_limit_h_min -39
_diffrn_reflns_limit_k_max 14
_diffrn_reflns_limit_k_min -13
_diffrn_reflns_limit_l_max 9
_diffrn_reflns_limit_l_min -9
_diffrn_reflns_number 27626
_diffrn_reflns_point_group_measured_fraction_full 1.000
_diffrn_reflns_point_group_measured_fraction_max 0.988
_diffrn_reflns_theta_full 67.684
_diffrn_reflns_theta_max 73.611
_diffrn_reflns_theta_min 2.749
_exptl_absorpt_coefficient_mu 0.862
_exptl_absorpt_correction_T_max 1.00000
_exptl_absorpt_correction_T_min 0.67547
_exptl_absorpt_correction_type multi-scan
_exptl_absorpt_process_details
;
CrysAlisPro 1.171.38.43f (Rigaku Oxford Diffraction, 2015)
Empirical absorption correction using spherical harmonics,
 implemented in SCALE3 ABSPACK scaling algorithm.
;
_exptl_crystal_colour yellow
_exptl_crystal_density_diffrn 1.337
_exptl_crystal_description block
_exptl_crystal_F_000 1276
_exptl_crystal_size_max 0.160
_exptl_crystal_size_mid 0.140
_exptl_crystal_size_min 0.120
_refine_diff_density_max 0.295
_refine_diff_density_min -0.183
_refine_diff_density_rms 0.047
_refine_ls_abs_structure_details
;
 Flack x determined using 2415 quotients [(I+)-(I-)]/[(I+)+(I-)]
 (Parsons, Flack and Wagner, Acta Cryst. B69 (2013) 249-259).
;
_refine_ls_abs_structure_Flack 0.08(5)
_refine_ls_extinction_coef 0.0009(2)
_refine_ls_extinction_expression Fc^*^=kFc[1+0.001xFc^2^\l^3^/sin(2\q)]^-1/4^
_refine_ls_extinction_method 'SHELXL-2014/7 (Sheldrick 2014'
_refine_ls_goodness_of_fit_ref 1.100
_refine_ls_hydrogen_treatment constr
_refine_ls_matrix_type full
_refine_ls_number_parameters 393
_refine_ls_number_reflns 5896
_refine_ls_number_restraints 0
_refine_ls_restrained_S_all 1.100
_refine_ls_R_factor_all 0.0384
_refine_ls_R_factor_gt 0.0379
_refine_ls_shift/su_max 0.000
_refine_ls_shift/su_mean 0.000
_refine_ls_structure_factor_coef Fsqd
_refine_ls_weighting_details 'w=1/[\s^2^(Fo^2^)+(0.0451P)^2^+1.6619P] where P=(Fo^2^+2Fc^2^)/3'
_refine_ls_weighting_scheme calc
_refine_ls_wR_factor_gt 0.1000
_refine_ls_wR_factor_ref 0.1004
_reflns_Friedel_coverage 0.741
_reflns_Friedel_fraction_full 1.000
_reflns_Friedel_fraction_max 0.979
_reflns_number_gt 5815
_reflns_number_total 5896
_reflns_threshold_expression 'I > 2\s(I)'
_cod_data_source_file c8qo01379a2.cif
_cod_data_source_block AP_4
_cod_database_code 1554579
_shelx_shelxl_version_number 2014/7
_shelx_space_group_comment
;
The symmetry employed for this shelxl refinement is uniquely defined
by the following loop, which should always be used as a source of
symmetry information in preference to the above space-group names.
They are only intended as comments.
;

loop_
_space_group_symop_operation_xyz
'x, y, z'
'-x+1/2, -y, z+1/2'
'-x, y+1/2, -z+1/2'
'x+1/2, -y+1/2, -z'

loop_
_atom_site_label
_atom_site_type_symbol
_atom_site_fract_x
_atom_site_fract_y
_atom_site_fract_z
_atom_site_U_iso_or_equiv
_atom_site_adp_type
_atom_site_occupancy
_atom_site_site_symmetry_order
_atom_site_calc_flag
_atom_site_refinement_flags_posn
_atom_site_refinement_flags_adp
C11 C 0.36132(8) 0.5750(2) 0.5739(3) 0.0164(5) Uani 1 1 d . .
O1 O 0.32540(5) 0.65210(16) 0.2690(2) 0.0188(4) Uani 1 1 d . .
H2 H 0.3187 0.6300 0.1754 0.028 Uiso 1 1 calc R U
O2 O 0.34770(6) 0.59318(16) 0.7138(2) 0.0217(4) Uani 1 1 d . .
O3 O 0.33914(6) 0.37576(15) 0.5970(2) 0.0181(4) Uani 1 1 d . .
H4 H 0.3432 0.3895 0.6961 0.027 Uiso 1 1 calc R U
O4 O 0.37468(6) 0.50278(15) 0.0662(2) 0.0183(4) Uani 1 1 d . .
O5 O 0.35057(6) 0.34629(17) -0.0695(2) 0.0240(4) Uani 1 1 d . .
O6 O 0.40867(6) 0.24143(16) 0.5062(3) 0.0220(4) Uani 1 1 d . .
H7 H 0.4237 0.2408 0.5889 0.033 Uiso 1 1 calc R U
O7 O 0.43293(6) 0.19184(18) 0.7878(3) 0.0288(5) Uani 1 1 d . .
O8 O 0.33963(6) -0.05004(17) 0.8225(2) 0.0254(4) Uani 1 1 d . .
O9 O 0.29770(6) 0.03908(16) 0.2660(3) 0.0242(4) Uani 1 1 d . .
H10 H 0.2873 -0.0260 0.2723 0.036 Uiso 1 1 calc R U
C1 C 0.42604(8) 0.7454(2) 0.7019(3) 0.0195(5) Uani 1 1 d . .
H1A H 0.4041 0.8019 0.7200 0.023 Uiso 1 1 calc R U
H1B H 0.4206 0.6789 0.7734 0.023 Uiso 1 1 calc R U
C2 C 0.46779(8) 0.7995(3) 0.7502(3) 0.0242(6) Uani 1 1 d . .
H2A H 0.4668 0.8243 0.8657 0.029 Uiso 1 1 calc R U
H2B H 0.4896 0.7415 0.7395 0.029 Uiso 1 1 calc R U
C3 C 0.47788(9) 0.9036(3) 0.6393(4) 0.0259(6) Uani 1 1 d . .
H3A H 0.5052 0.9327 0.6693 0.031 Uiso 1 1 calc R U
H3B H 0.4579 0.9649 0.6624 0.031 Uiso 1 1 calc R U
C4 C 0.47741(8) 0.8784(2) 0.4510(4) 0.0216(6) Uani 1 1 d . .
C5 C 0.43666(7) 0.8123(2) 0.4059(3) 0.0169(5) Uani 1 1 d . .
H5 H 0.4144 0.8688 0.4255 0.020 Uiso 1 1 calc R U
C6 C 0.43291(8) 0.7804(2) 0.2208(3) 0.0188(5) Uani 1 1 d . .
H6A H 0.4424 0.8453 0.1532 0.023 Uiso 1 1 calc R U
H6B H 0.4506 0.7140 0.1970 0.023 Uiso 1 1 calc R U
C7 C 0.38800(8) 0.7510(2) 0.1753(3) 0.0181(5) Uani 1 1 d . .
H7A H 0.3869 0.7279 0.0590 0.022 Uiso 1 1 calc R U
H7B H 0.3710 0.8202 0.1882 0.022 Uiso 1 1 calc R U
C8 C 0.36996(8) 0.6534(2) 0.2826(3) 0.0165(5) Uani 1 1 d . .
C9 C 0.37890(8) 0.6739(2) 0.4702(3) 0.0160(5) Uani 1 1 d . .
H9 H 0.3624 0.7425 0.5007 0.019 Uiso 1 1 calc R U
C10 C 0.42523(7) 0.7056(2) 0.5181(3) 0.0172(5) Uani 1 1 d . .
C12 C 0.35842(7) 0.4570(2) 0.5032(3) 0.0160(5) Uani 1 1 d . .
C13 C 0.36913(7) 0.4367(2) 0.3427(3) 0.0166(5) Uani 1 1 d . .
C14 C 0.38640(7) 0.5332(2) 0.2355(3) 0.0157(5) Uani 1 1 d . .
H14 H 0.4168 0.5332 0.2443 0.019 Uiso 1 1 calc R U
C15 C 0.35978(8) 0.3412(2) 0.2318(3) 0.0175(5) Uani 1 1 d . .
C16 C 0.36050(8) 0.3911(2) 0.0607(3) 0.0189(5) Uani 1 1 d . .
C17 C 0.34875(8) 0.2276(2) 0.2495(3) 0.0189(5) Uani 1 1 d . .
H17 H 0.3391 0.1924 0.1525 0.023 Uiso 1 1 calc R U
C18 C 0.51721(8) 0.8145(3) 0.3965(4) 0.0249(6) Uani 1 1 d . .
H18A H 0.5410 0.8623 0.4203 0.037 Uiso 1 1 calc R U
H18B H 0.5160 0.7990 0.2789 0.037 Uiso 1 1 calc R U
H18C H 0.5195 0.7423 0.4563 0.037 Uiso 1 1 calc R U
C19 C 0.47699(9) 0.9974(3) 0.3624(4) 0.0272(6) Uani 1 1 d . .
H19A H 0.4512 1.0363 0.3850 0.041 Uiso 1 1 calc R U
H19B H 0.4799 0.9860 0.2443 0.041 Uiso 1 1 calc R U
H19C H 0.4997 1.0440 0.4026 0.041 Uiso 1 1 calc R U
C20 C 0.45488(8) 0.6006(2) 0.5018(3) 0.0191(5) Uani 1 1 d . .
H20A H 0.4631 0.5916 0.3874 0.029 Uiso 1 1 calc R U
H20B H 0.4409 0.5313 0.5387 0.029 Uiso 1 1 calc R U
H20C H 0.4791 0.6134 0.5694 0.029 Uiso 1 1 calc R U
C21 C 0.34954(8) 0.1531(2) 0.3934(3) 0.0179(5) Uani 1 1 d . .
C22 C 0.37787(8) 0.1655(2) 0.5264(3) 0.0180(5) Uani 1 1 d . .
C23 C 0.37529(8) 0.0965(2) 0.6735(3) 0.0186(5) Uani 1 1 d . .
C24 C 0.34352(8) 0.0096(2) 0.6782(3) 0.0200(5) Uani 1 1 d . .
C25 C 0.31830(8) -0.0112(2) 0.5420(4) 0.0202(5) Uani 1 1 d . .
H25 H 0.2990 -0.0715 0.5448 0.024 Uiso 1 1 calc R U
C26 C 0.32187(8) 0.0582(2) 0.4007(3) 0.0188(5) Uani 1 1 d . .
C27 C 0.40517(9) 0.1171(2) 0.8075(3) 0.0229(6) Uani 1 1 d . .
C28 C 0.40542(10) 0.0506(3) 0.9679(4) 0.0305(6) Uani 1 1 d . .
H28A H 0.4263 0.0822 1.0407 0.046 Uiso 1 1 calc R U
H28B H 0.4115 -0.0298 0.9458 0.046 Uiso 1 1 calc R U
H28C H 0.3786 0.0567 1.0202 0.046 Uiso 1 1 calc R U
C29 C 0.30747(9) -0.1357(3) 0.8365(4) 0.0276(6) Uani 1 1 d . .
H29A H 0.2810 -0.1004 0.8130 0.041 Uiso 1 1 calc R U
H29B H 0.3073 -0.1668 0.9476 0.041 Uiso 1 1 calc R U
H29C H 0.3125 -0.1974 0.7582 0.041 Uiso 1 1 calc R U
O1M O 0.26892(6) 0.82782(17) 0.2764(3) 0.0321(5) Uani 1 1 d . .
H1M H 0.2876 0.7806 0.2919 0.048 Uiso 1 1 calc R U
O2M O 0.29180(6) 0.5740(2) 0.9787(3) 0.0325(5) Uani 1 1 d . .
H2M H 0.3089 0.5671 0.9034 0.049 Uiso 1 1 calc R U
C1M C 0.23138(10) 0.7844(3) 0.3453(5) 0.0375(8) Uani 1 1 d . .
H1M1 H 0.2368 0.7127 0.4029 0.056 Uiso 1 1 calc R U
H1M2 H 0.2117 0.7707 0.2574 0.056 Uiso 1 1 calc R U
H1M3 H 0.2202 0.8403 0.4221 0.056 Uiso 1 1 calc R U
C2M C 0.25183(10) 0.5918(4) 0.9093(5) 0.0473(9) Uani 1 1 d . .
H2M1 H 0.2330 0.6168 0.9951 0.071 Uiso 1 1 calc R U
H2M2 H 0.2420 0.5203 0.8616 0.071 Uiso 1 1 calc R U
H2M3 H 0.2534 0.6504 0.8241 0.071 Uiso 1 1 calc R U

loop_
_atom_site_aniso_label
_atom_site_aniso_U_11
_atom_site_aniso_U_22
_atom_site_aniso_U_33
_atom_site_aniso_U_23
_atom_site_aniso_U_13
_atom_site_aniso_U_12
C11 0.0179(11) 0.0181(12) 0.0133(12) 0.0020(10) 0.0004(9) 0.0010(9)
O1 0.0181(8) 0.0204(9) 0.0178(9) 0.0011(7) -0.0010(7) 0.0009(7)
O2 0.0303(10) 0.0211(9) 0.0138(9) 0.0004(7) 0.0057(8) -0.0014(7)
O3 0.0259(9) 0.0177(9) 0.0106(8) 0.0025(7) 0.0010(7) -0.0042(7)
O4 0.0258(9) 0.0163(9) 0.0126(9) 0.0013(7) -0.0002(7) -0.0020(7)
O5 0.0362(11) 0.0215(10) 0.0144(9) 0.0005(8) -0.0027(8) -0.0040(8)
O6 0.0207(9) 0.0197(9) 0.0257(10) 0.0048(8) -0.0040(8) -0.0028(7)
O7 0.0306(10) 0.0275(11) 0.0282(11) 0.0025(9) -0.0087(9) -0.0042(8)
O8 0.0283(10) 0.0244(10) 0.0235(10) 0.0083(8) -0.0003(8) -0.0017(8)
O9 0.0305(10) 0.0184(9) 0.0238(10) 0.0017(8) -0.0065(8) -0.0061(8)
C1 0.0221(12) 0.0208(13) 0.0155(13) 0.0011(10) 0.0029(10) 0.0006(10)
C2 0.0243(13) 0.0327(15) 0.0154(13) -0.0026(12) 0.0009(10) -0.0019(11)
C3 0.0257(13) 0.0274(15) 0.0246(15) -0.0032(12) 0.0007(11) -0.0068(11)
C4 0.0204(12) 0.0216(13) 0.0228(14) 0.0019(11) 0.0021(10) -0.0032(10)
C5 0.0167(11) 0.0165(12) 0.0176(12) 0.0014(10) 0.0026(9) 0.0003(9)
C6 0.0210(12) 0.0171(12) 0.0183(13) 0.0066(10) 0.0028(10) -0.0004(9)
C7 0.0233(12) 0.0171(12) 0.0138(12) 0.0031(10) -0.0001(9) 0.0015(10)
C8 0.0178(11) 0.0169(12) 0.0148(12) 0.0007(10) 0.0008(9) 0.0016(9)
C9 0.0184(11) 0.0154(11) 0.0141(12) 0.0002(9) 0.0026(9) 0.0016(9)
C10 0.0169(11) 0.0181(12) 0.0166(12) 0.0022(10) 0.0016(9) 0.0003(9)
C12 0.0181(11) 0.0172(12) 0.0126(11) 0.0045(10) -0.0005(9) -0.0006(9)
C13 0.0167(11) 0.0174(12) 0.0156(12) 0.0030(10) -0.0004(9) 0.0025(9)
C14 0.0195(11) 0.0169(12) 0.0106(11) 0.0002(9) -0.0007(9) -0.0004(9)
C15 0.0189(11) 0.0180(12) 0.0157(12) 0.0016(10) -0.0003(10) 0.0006(9)
C16 0.0220(12) 0.0186(12) 0.0161(13) 0.0000(10) 0.0002(10) 0.0006(10)
C17 0.0204(11) 0.0210(13) 0.0154(12) -0.0014(10) -0.0011(10) 0.0003(10)
C18 0.0203(12) 0.0322(16) 0.0223(14) 0.0017(12) 0.0007(10) -0.0011(11)
C19 0.0279(14) 0.0244(14) 0.0293(15) 0.0028(12) 0.0025(12) -0.0065(11)
C20 0.0210(12) 0.0181(12) 0.0183(12) 0.0023(10) 0.0007(10) 0.0025(10)
C21 0.0221(12) 0.0142(12) 0.0174(12) -0.0011(10) -0.0003(10) 0.0008(9)
C22 0.0203(11) 0.0128(11) 0.0209(13) -0.0006(10) 0.0007(10) 0.0023(9)
C23 0.0215(12) 0.0171(12) 0.0172(13) -0.0007(10) -0.0002(10) 0.0029(10)
C24 0.0219(12) 0.0156(12) 0.0224(13) 0.0016(10) 0.0019(10) 0.0048(10)
C25 0.0221(12) 0.0143(12) 0.0244(14) -0.0004(10) 0.0010(10) 0.0000(9)
C26 0.0209(11) 0.0154(12) 0.0200(13) -0.0014(10) -0.0014(10) 0.0021(10)
C27 0.0275(14) 0.0214(13) 0.0199(13) -0.0010(11) -0.0022(11) 0.0052(11)
C28 0.0405(16) 0.0293(15) 0.0216(14) 0.0015(12) -0.0075(13) 0.0001(13)
C29 0.0286(14) 0.0236(14) 0.0305(15) 0.0102(12) 0.0048(12) -0.0008(11)
O1M 0.0215(9) 0.0188(10) 0.0561(15) 0.0002(10) 0.0006(10) -0.0008(7)
O2M 0.0202(9) 0.0547(14) 0.0227(10) -0.0032(10) 0.0026(8) -0.0022(9)
C1M 0.0257(14) 0.0294(16) 0.057(2) 0.0035(16) 0.0036(14) -0.0015(13)
C2M 0.0227(15) 0.071(3) 0.048(2) -0.003(2) -0.0026(15) -0.0030(16)

loop_
_atom_type_symbol
_atom_type_description
_atom_type_scat_dispersion_real
_atom_type_scat_dispersion_imag
_atom_type_scat_source
C C 0.0181 0.0091 'International Tables Vol C Tables 4.2.6.8 and 6.1.1.4'
H H 0.0000 0.0000 'International Tables Vol C Tables 4.2.6.8 and 6.1.1.4'
O O 0.0492 0.0322 'International Tables Vol C Tables 4.2.6.8 and 6.1.1.4'

loop_
_geom_angle_atom_site_label_1
_geom_angle_atom_site_label_2
_geom_angle_atom_site_label_3
_geom_angle
O2 C11 C12 119.2(2)
O2 C11 C9 120.6(2)
C12 C11 C9 120.1(2)
C8 O1 H2 109.5
C12 O3 H4 109.5
C16 O4 C14 110.08(19)
C22 O6 H7 109.5
C24 O8 C29 118.9(2)
C26 O9 H10 109.5
C2 C1 C10 112.1(2)
C2 C1 H1A 109.2
C10 C1 H1A 109.2
C2 C1 H1B 109.2
C10 C1 H1B 109.2
H1A C1 H1B 107.9
C3 C2 C1 111.0(2)
C3 C2 H2A 109.4
C1 C2 H2A 109.4
C3 C2 H2B 109.4
C1 C2 H2B 109.4
H2A C2 H2B 108.0
C2 C3 C4 115.0(2)
C2 C3 H3A 108.5
C4 C3 H3A 108.5
C2 C3 H3B 108.5
C4 C3 H3B 108.5
H3A C3 H3B 107.5
C3 C4 C18 111.1(2)
C3 C4 C19 106.6(2)
C18 C4 C19 107.4(2)
C3 C4 C5 109.1(2)
C18 C4 C5 113.7(2)
C19 C4 C5 108.6(2)
C6 C5 C4 114.0(2)
C6 C5 C10 110.5(2)
C4 C5 C10 116.5(2)
C6 C5 H5 104.8
C4 C5 H5 104.8
C10 C5 H5 104.8
C7 C6 C5 111.0(2)
C7 C6 H6A 109.4
C5 C6 H6A 109.4
C7 C6 H6B 109.4
C5 C6 H6B 109.4
H6A C6 H6B 108.0
C6 C7 C8 112.7(2)
C6 C7 H7A 109.0
C8 C7 H7A 109.0
C6 C7 H7B 109.0
C8 C7 H7B 109.0
H7A C7 H7B 107.8
O1 C8 C14 108.5(2)
O1 C8 C7 110.1(2)
C14 C8 C7 113.1(2)
O1 C8 C9 105.10(19)
C14 C8 C9 108.3(2)
C7 C8 C9 111.4(2)
C11 C9 C8 110.5(2)
C11 C9 C10 113.0(2)
C8 C9 C10 116.5(2)
C11 C9 H9 105.3
C8 C9 H9 105.3
C10 C9 H9 105.3
C20 C10 C1 107.6(2)
C20 C10 C5 114.8(2)
C1 C10 C5 108.2(2)
C20 C10 C9 112.4(2)
C1 C10 C9 108.4(2)
C5 C10 C9 105.2(2)
O3 C12 C13 121.9(2)
O3 C12 C11 116.8(2)
C13 C12 C11 120.6(2)
C12 C13 C15 131.6(2)
C12 C13 C14 120.6(2)
C15 C13 C14 106.5(2)
O4 C14 C13 105.11(19)
O4 C14 C8 111.06(19)
C13 C14 C8 113.3(2)
O4 C14 H14 109.1
C13 C14 H14 109.1
C8 C14 H14 109.1
C17 C15 C13 136.0(2)
C17 C15 C16 118.0(2)
C13 C15 C16 105.8(2)
O5 C16 O4 121.2(2)
O5 C16 C15 129.0(2)
O4 C16 C15 109.8(2)
C15 C17 C21 130.6(2)
C15 C17 H17 114.7
C21 C17 H17 114.7
C4 C18 H18A 109.5
C4 C18 H18B 109.5
H18A C18 H18B 109.5
C4 C18 H18C 109.5
H18A C18 H18C 109.5
H18B C18 H18C 109.5
C4 C19 H19A 109.5
C4 C19 H19B 109.5
H19A C19 H19B 109.5
C4 C19 H19C 109.5
H19A C19 H19C 109.5
H19B C19 H19C 109.5
C10 C20 H20A 109.5
C10 C20 H20B 109.5
H20A C20 H20B 109.5
C10 C20 H20C 109.5
H20A C20 H20C 109.5
H20B C20 H20C 109.5
C26 C21 C22 117.1(2)
C26 C21 C17 118.9(2)
C22 C21 C17 124.0(2)
O6 C22 C21 117.1(2)
O6 C22 C23 120.6(2)
C21 C22 C23 122.2(2)
C22 C23 C24 116.9(2)
C22 C23 C27 118.8(2)
C24 C23 C27 124.3(2)
O8 C24 C25 122.4(2)
O8 C24 C23 116.3(2)
C25 C24 C23 121.3(2)
C24 C25 C26 119.8(2)
C24 C25 H25 120.1
C26 C25 H25 120.1
O9 C26 C25 120.8(2)
O9 C26 C21 117.2(2)
C25 C26 C21 122.0(2)
O7 C27 C23 119.2(2)
O7 C27 C28 117.1(2)
C23 C27 C28 123.6(3)
C27 C28 H28A 109.5
C27 C28 H28B 109.5
H28A C28 H28B 109.5
C27 C28 H28C 109.5
H28A C28 H28C 109.5
H28B C28 H28C 109.5
O8 C29 H29A 109.5
O8 C29 H29B 109.5
H29A C29 H29B 109.5
O8 C29 H29C 109.5
H29A C29 H29C 109.5
H29B C29 H29C 109.5
C1M O1M H1M 109.5
C2M O2M H2M 109.5
O1M C1M H1M1 109.5
O1M C1M H1M2 109.5
H1M1 C1M H1M2 109.5
O1M C1M H1M3 109.5
H1M1 C1M H1M3 109.5
H1M2 C1M H1M3 109.5
O2M C2M H2M1 109.5
O2M C2M H2M2 109.5
H2M1 C2M H2M2 109.5
O2M C2M H2M3 109.5
H2M1 C2M H2M3 109.5
H2M2 C2M H2M3 109.5

loop_
_geom_bond_atom_site_label_1
_geom_bond_atom_site_label_2
_geom_bond_distance
C11 O2 1.222(3)
C11 C12 1.472(4)
C11 C9 1.516(3)
O1 C8 1.437(3)
O1 H2 0.8200
O3 C12 1.349(3)
O3 H4 0.8200
O4 C16 1.362(3)
O4 C14 1.451(3)
O5 C16 1.207(3)
O6 C22 1.329(3)
O6 H7 0.8200
O7 C27 1.248(3)
O8 C24 1.350(3)
O8 C29 1.432(3)
O9 C26 1.348(3)
O9 H10 0.8200
C1 C2 1.529(4)
C1 C10 1.543(4)
C1 H1A 0.9700
C1 H1B 0.9700
C2 C3 1.525(4)
C2 H2A 0.9700
C2 H2B 0.9700
C3 C4 1.537(4)
C3 H3A 0.9700
C3 H3B 0.9700
C4 C18 1.538(4)
C4 C19 1.540(4)
C4 C5 1.557(3)
C5 C6 1.533(4)
C5 C10 1.564(3)
C5 H5 0.9800
C6 C7 1.527(4)
C6 H6A 0.9700
C6 H6B 0.9700
C7 C8 1.527(3)
C7 H7A 0.9700
C7 H7B 0.9700
C8 C14 1.526(3)
C8 C9 1.549(3)
C9 C10 1.580(3)
C9 H9 0.9800
C10 C20 1.543(3)
C12 C13 1.352(4)
C13 C15 1.443(4)
C13 C14 1.508(3)
C14 H14 0.9800
C15 C17 1.359(4)
C15 C16 1.486(4)
C17 C21 1.437(4)
C17 H17 0.9300
C18 H18A 0.9600
C18 H18B 0.9600
C18 H18C 0.9600
C19 H19A 0.9600
C19 H19B 0.9600
C19 H19C 0.9600
C20 H20A 0.9600
C20 H20B 0.9600
C20 H20C 0.9600
C21 C26 1.408(4)
C21 C22 1.410(4)
C22 C23 1.423(4)
C23 C24 1.429(4)
C23 C27 1.460(4)
C24 C25 1.381(4)
C25 C26 1.390(4)
C25 H25 0.9300
C27 C28 1.496(4)
C28 H28A 0.9600
C28 H28B 0.9600
C28 H28C 0.9600
C29 H29A 0.9600
C29 H29B 0.9600
C29 H29C 0.9600
O1M C1M 1.418(4)
O1M H1M 0.8200
O2M C2M 1.415(4)
O2M H2M 0.8200
C1M H1M1 0.9600
C1M H1M2 0.9600
C1M H1M3 0.9600
C2M H2M1 0.9600
C2M H2M2 0.9600
C2M H2M3 0.9600
